data_4105473
loop_
_publ_author_name
'Mikinao Ito'
'Daisuke Hashizume'
'Takeo Fukunaga'
'Tsukasa Matsuo'
'Kohei Tamao'

_publ_section_title
;
 Isolated Monomeric and Dimeric Mixed Diorganocuprates Based on the
 Size-Controllable Bulky "Rind" Ligands
;
_journal_name_full 'Journal of the American Chemical Society'
_journal_page_first 18024
_journal_page_last 18025
_journal_paper_doi 10.1021/ja9071964
_journal_volume 131
_journal_year 2009
_chemical_formula_moiety 'C52 H61 Br Cu Li O3'
_chemical_formula_sum 'C52 H61 Br Cu Li O3'
_chemical_formula_weight 884.40
_chemical_name_systematic
; 
 ? 
;
_space_group_IT_number 14
_symmetry_cell_setting monoclinic
_symmetry_Int_Tables_number 14
_symmetry_space_group_name_Hall '-P 2ybc'
_symmetry_space_group_name_H-M 'P 1 21/c 1'
_atom_sites_solution_hydrogens geom
_atom_sites_solution_primary direct
_atom_sites_solution_secondary difmap
_audit_creation_method SHELXL-97
_cell_angle_alpha 90.00
_cell_angle_beta 104.088(3)
_cell_angle_gamma 90.00
_cell_formula_units_Z 4
_cell_length_a 10.464(2)
_cell_length_b 28.373(5)
_cell_length_c 15.696(3)
_cell_measurement_reflns_used 10211
_cell_measurement_temperature 100
_cell_measurement_theta_max 27.5
_cell_measurement_theta_min 2.0
_cell_volume 4519.9(15)
_computing_cell_refinement CrystalClear
_computing_data_collection CrystalClear
_computing_data_reduction CrystalClear
_computing_molecular_graphics 'ORTEP-3 for Windows'
_computing_publication_material 'CrystalStructure 3.8'
_computing_structure_refinement 'SHELXL-97 (Sheldrick, 2008)'
_computing_structure_solution SIR-97
_diffrn_ambient_temperature 100
_diffrn_detector_area_resol_mean 7.31
_diffrn_measured_fraction_theta_full 0.991
_diffrn_measured_fraction_theta_max 0.991
_diffrn_measurement_device_type 'Rigaku Saturn'
_diffrn_measurement_method \w-scan
_diffrn_radiation_monochromator graphite
_diffrn_radiation_source 'fine-focus rotating anode'
_diffrn_radiation_type MoK\a
_diffrn_radiation_wavelength 0.71073
_diffrn_reflns_av_R_equivalents 0.0605
_diffrn_reflns_av_sigmaI/netI 0.0649
_diffrn_reflns_limit_h_max 13
_diffrn_reflns_limit_h_min -13
_diffrn_reflns_limit_k_max 28
_diffrn_reflns_limit_k_min -36
_diffrn_reflns_limit_l_max 19
_diffrn_reflns_limit_l_min -20
_diffrn_reflns_number 36885
_diffrn_reflns_theta_full 27.52
_diffrn_reflns_theta_max 27.52
_diffrn_reflns_theta_min 2.76
_diffrn_standards_number 0
_exptl_absorpt_coefficient_mu 1.408
_exptl_absorpt_correction_T_max 0.869
_exptl_absorpt_correction_T_min 0.757
_exptl_absorpt_correction_type multi-scan
_exptl_absorpt_process_details 'Jacobson, R. (1998) Private communication'
_exptl_crystal_colour colourless
_exptl_crystal_density_diffrn 1.300
_exptl_crystal_description prism
_exptl_crystal_F_000 1856
_exptl_crystal_size_max 0.20
_exptl_crystal_size_mid 0.20
_exptl_crystal_size_min 0.10
_refine_diff_density_max 1.246
_refine_diff_density_min -1.612
_refine_diff_density_rms 0.097
_refine_ls_extinction_method none
_refine_ls_goodness_of_fit_ref 1.058
_refine_ls_hydrogen_treatment constr
_refine_ls_matrix_type full
_refine_ls_number_parameters 677
_refine_ls_number_reflns 10314
_refine_ls_number_restraints 403
_refine_ls_restrained_S_all 1.041
_refine_ls_R_factor_all 0.1000
_refine_ls_R_factor_gt 0.0721
_refine_ls_shift/su_max 0.001
_refine_ls_shift/su_mean 0.000
_refine_ls_structure_factor_coef Fsqd
_refine_ls_weighting_details 'calc w=1/[\s^2^(Fo^2^)+(0.1041P)^2^+5.0505P] where P=(Fo^2^+2Fc^2^)/3'
_refine_ls_weighting_scheme calc
_refine_ls_wR_factor_gt 0.1845
_refine_ls_wR_factor_ref 0.2092
_reflns_number_gt 7403
_reflns_number_total 10314
_reflns_threshold_expression I>2\s(I)
_cod_data_source_file ja9071964_si_002_7.cif
_cod_data_source_block MPhindCuLiBr
_cod_original_cell_volume 4520.2(15)
_cod_original_sg_symbol_H-M 'P 21/c'
_cod_database_code 4105473

loop_
_symmetry_equiv_pos_as_xyz
'x, y, z'
'-x, y+1/2, -z+1/2'
'-x, -y, -z'
'x, -y-1/2, z-1/2'

loop_
_atom_site_label
_atom_site_type_symbol
_atom_site_fract_x
_atom_site_fract_y
_atom_site_fract_z
_atom_site_U_iso_or_equiv
_atom_site_adp_type
_atom_site_occupancy
_atom_site_symmetry_multiplicity
_atom_site_calc_flag
_atom_site_refinement_flags
_atom_site_disorder_assembly
_atom_site_disorder_group
Br1 Br 0.87743(5) 0.729963(17) 0.39068(4) 0.05872(16) Uani 1 1 d . A .
Cu1 Cu 0.90921(4) 0.660848(15) 0.32647(3) 0.02872(12) Uani 1 1 d . . .
C1 C 0.9335(3) 0.60180(12) 0.2731(2) 0.0236(7) Uani 1 1 d . . .
C2 C 1.0565(3) 0.57879(11) 0.2875(2) 0.0218(6) Uani 1 1 d . . .
C3 C 1.1848(3) 0.59313(12) 0.3535(2) 0.0233(7) Uani 1 1 d . . .
C4 C 1.2880(3) 0.56578(12) 0.3149(2) 0.0265(7) Uani 1 1 d . . .
H4A H 1.3171 0.5854 0.2710 0.032 Uiso 1 1 calc R . .
H4B H 1.3661 0.5575 0.3623 0.032 Uiso 1 1 calc R . .
C5 C 1.2192(3) 0.52065(12) 0.2712(2) 0.0236(7) Uani 1 1 d . . .
C6 C 1.0755(3) 0.53646(12) 0.2459(2) 0.0225(7) Uani 1 1 d . . .
C7 C 0.9696(3) 0.51317(12) 0.1906(2) 0.0233(7) Uani 1 1 d . . .
H7 H 0.9817 0.4846 0.1621 0.028 Uiso 1 1 calc R . .
C8 C 0.8447(3) 0.53373(12) 0.1789(2) 0.0232(7) Uani 1 1 d . . .
C9 C 0.7151(3) 0.51465(12) 0.1234(2) 0.0257(7) Uani 1 1 d . . .
C10 C 0.6163(3) 0.54252(12) 0.1632(2) 0.0265(7) Uani 1 1 d . . .
H10A H 0.5962 0.5248 0.2126 0.032 Uiso 1 1 calc R . .
H10B H 0.5330 0.5477 0.1182 0.032 Uiso 1 1 calc R . .
C11 C 0.6823(3) 0.59068(12) 0.1961(2) 0.0249(7) Uani 1 1 d . . .
C12 C 0.8292(3) 0.57668(12) 0.2181(2) 0.0230(7) Uani 1 1 d . . .
C13 C 1.2101(3) 0.64616(12) 0.3550(2) 0.0238(7) Uani 1 1 d . . .
C14 C 1.1983(4) 0.66983(13) 0.2754(2) 0.0343(8) Uani 1 1 d . . .
H14 H 1.1732 0.6526 0.2220 0.041 Uiso 1 1 calc R . .
C15 C 1.2222(4) 0.71764(15) 0.2724(3) 0.0418(10) Uani 1 1 d . . .
H15 H 1.2129 0.7329 0.2174 0.050 Uiso 1 1 calc R . .
C16 C 1.2594(4) 0.74328(14) 0.3491(3) 0.0385(9) Uani 1 1 d . . .
H16 H 1.2781 0.7760 0.3471 0.046 Uiso 1 1 calc R . .
C17 C 1.2695(4) 0.72119(13) 0.4287(2) 0.0316(8) Uani 1 1 d . . .
H17 H 1.2936 0.7388 0.4817 0.038 Uiso 1 1 calc R . .
C18 C 1.2443(3) 0.67299(13) 0.4312(2) 0.0270(7) Uani 1 1 d . . .
H18 H 1.2507 0.6582 0.4864 0.032 Uiso 1 1 calc R . .
C19 C 1.1832(3) 0.57496(11) 0.4459(2) 0.0239(7) Uani 1 1 d . . .
C20 C 1.0662(4) 0.56740(13) 0.4702(2) 0.0302(8) Uani 1 1 d . . .
H20 H 0.9854 0.5747 0.4296 0.036 Uiso 1 1 calc R . .
C21 C 1.0632(4) 0.54943(13) 0.5519(2) 0.0351(8) Uani 1 1 d . . .
H21 H 0.9811 0.5448 0.5663 0.042 Uiso 1 1 calc R . .
C22 C 1.1794(4) 0.53812(14) 0.6128(2) 0.0391(9) Uani 1 1 d . . .
H22 H 1.1778 0.5252 0.6684 0.047 Uiso 1 1 calc R . .
C23 C 1.2976(4) 0.54619(14) 0.5902(3) 0.0392(9) Uani 1 1 d . . .
H23 H 1.3781 0.5390 0.6313 0.047 Uiso 1 1 calc R . .
C24 C 1.3007(4) 0.56450(14) 0.5089(2) 0.0328(8) Uani 1 1 d . . .
H24 H 1.3831 0.5701 0.4954 0.039 Uiso 1 1 calc R . .
C25 C 1.2702(3) 0.50738(13) 0.1910(2) 0.0300(8) Uani 1 1 d . . .
H25A H 1.2213 0.4800 0.1617 0.045 Uiso 1 1 calc R . .
H25B H 1.3641 0.4996 0.2097 0.045 Uiso 1 1 calc R . .
H25C H 1.2579 0.5340 0.1500 0.045 Uiso 1 1 calc R . .
C26 C 1.2381(3) 0.47840(12) 0.3344(2) 0.0286(7) Uani 1 1 d . . .
H26A H 1.2100 0.4871 0.3875 0.043 Uiso 1 1 calc R . .
H26B H 1.3313 0.4694 0.3505 0.043 Uiso 1 1 calc R . .
H26C H 1.1851 0.4518 0.3056 0.043 Uiso 1 1 calc R . .
C27 C 0.7008(4) 0.52659(14) 0.0263(2) 0.0328(8) Uani 1 1 d . . .
H27A H 0.7022 0.5609 0.0191 0.049 Uiso 1 1 calc R . .
H27B H 0.6172 0.5140 -0.0086 0.049 Uiso 1 1 calc R . .
H27C H 0.7740 0.5125 0.0064 0.049 Uiso 1 1 calc R . .
C28 C 0.6993(4) 0.46118(14) 0.1320(3) 0.0338(8) Uani 1 1 d . . .
H28A H 0.7686 0.4449 0.1113 0.051 Uiso 1 1 calc R . .
H28B H 0.6128 0.4514 0.0966 0.051 Uiso 1 1 calc R . .
H28C H 0.7065 0.4531 0.1937 0.051 Uiso 1 1 calc R . .
C29 C 0.6480(3) 0.62833(13) 0.1239(2) 0.0285(7) Uani 1 1 d . . .
C30 C 0.5173(4) 0.63500(15) 0.0754(3) 0.0420(10) Uani 1 1 d . . .
H30 H 0.4499 0.6154 0.0870 0.050 Uiso 1 1 calc R . .
C31 C 0.4843(5) 0.66930(17) 0.0115(3) 0.0533(13) Uani 1 1 d . . .
H31 H 0.3952 0.6727 -0.0203 0.064 Uiso 1 1 calc R . .
C32 C 0.5796(5) 0.69877(16) -0.0069(3) 0.0497(11) Uani 1 1 d . . .
H32 H 0.5567 0.7223 -0.0510 0.060 Uiso 1 1 calc R . .
C33 C 0.7089(4) 0.69321(14) 0.0403(3) 0.0391(9) Uani 1 1 d . . .
H33 H 0.7754 0.7133 0.0287 0.047 Uiso 1 1 calc R . .
C34 C 0.7424(4) 0.65865(13) 0.1042(3) 0.0324(8) Uani 1 1 d . . .
H34 H 0.8319 0.6554 0.1355 0.039 Uiso 1 1 calc R . .
C35 C 0.6433(3) 0.60722(13) 0.2801(2) 0.0258(7) Uani 1 1 d . . .
C36 C 0.5748(4) 0.64861(13) 0.2855(3) 0.0332(8) Uani 1 1 d . . .
H36 H 0.5472 0.6679 0.2349 0.040 Uiso 1 1 calc R . .
C37 C 0.5458(4) 0.66224(14) 0.3637(3) 0.0403(10) Uani 1 1 d . . .
H37 H 0.4983 0.6906 0.3660 0.048 Uiso 1 1 calc R . .
C38 C 0.5855(4) 0.63491(16) 0.4382(3) 0.0415(10) Uani 1 1 d . . .
H38 H 0.5667 0.6445 0.4918 0.050 Uiso 1 1 calc R . .
C39 C 0.6534(4) 0.59307(16) 0.4339(3) 0.0379(9) Uani 1 1 d . . .
H39 H 0.6806 0.5739 0.4846 0.046 Uiso 1 1 calc R . .
C40 C 0.6813(3) 0.57955(13) 0.3559(2) 0.0290(8) Uani 1 1 d . . .
H40 H 0.7272 0.5509 0.3536 0.035 Uiso 1 1 calc R . .
Li1 Li 0.8688(10) 0.8070(3) 0.3216(6) 0.067(3) Uani 1 1 d . . .
O1A O 0.9541(4) 0.82361(15) 0.2297(3) 0.0811(8) Uani 0.839(4) 1 d PDU A 1
C41A C 1.0578(5) 0.8578(2) 0.2346(4) 0.0819(9) Uani 0.839(4) 1 d PDU A 1
H41A H 1.1147 0.8594 0.2950 0.098 Uiso 0.839(4) 1 calc PR A 1
H41B H 1.0203 0.8894 0.2177 0.098 Uiso 0.839(4) 1 calc PR A 1
C42A C 1.1349(6) 0.8412(2) 0.1718(4) 0.0832(9) Uani 0.839(4) 1 d PDU A 1
H42A H 1.2064 0.8196 0.2010 0.100 Uiso 0.839(4) 1 calc PR A 1
H42B H 1.1739 0.8682 0.1469 0.100 Uiso 0.839(4) 1 calc PR A 1
C43A C 1.0352(5) 0.8162(3) 0.1020(4) 0.0855(8) Uani 0.839(4) 1 d PDU A 1
H43A H 0.9921 0.8383 0.0550 0.103 Uiso 0.839(4) 1 calc PR A 1
H43B H 1.0767 0.7904 0.0759 0.103 Uiso 0.839(4) 1 calc PR A 1
C44A C 0.9384(7) 0.7972(2) 0.1492(4) 0.0846(7) Uani 0.839(4) 1 d PDU A 1
H44A H 0.8476 0.8008 0.1124 0.102 Uiso 0.839(4) 1 calc PR A 1
H44B H 0.9553 0.7633 0.1623 0.102 Uiso 0.839(4) 1 calc PR A 1
O1B O 0.8583(5) 0.7949(2) 0.1891(8) 0.0838(8) Uani 0.161(4) 1 d PDU A 2
C41B C 0.8288(5) 0.8354(3) 0.1320(10) 0.0844(9) Uani 0.161(4) 1 d PDU A 2
H41C H 0.7888 0.8608 0.1600 0.101 Uiso 0.161(4) 1 calc PR A 2
H41D H 0.7672 0.8268 0.0755 0.101 Uiso 0.161(4) 1 calc PR A 2
C42B C 0.9586(7) 0.8506(3) 0.1177(11) 0.0849(8) Uani 0.161(4) 1 d PDU A 2
H42C H 0.9895 0.8795 0.1517 0.102 Uiso 0.161(4) 1 calc PR A 2
H42D H 0.9509 0.8572 0.0547 0.102 Uiso 0.161(4) 1 calc PR A 2
C43B C 1.0532(6) 0.8109(3) 0.1482(12) 0.0846(8) Uani 0.161(4) 1 d PDU A 2
H43C H 1.0966 0.8014 0.1014 0.102 Uiso 0.161(4) 1 calc PR A 2
H43D H 1.1217 0.8202 0.2009 0.102 Uiso 0.161(4) 1 calc PR A 2
C44B C 0.9705(9) 0.7717(2) 0.1691(12) 0.0842(9) Uani 0.161(4) 1 d PDU A 2
H44C H 0.9422 0.7503 0.1182 0.101 Uiso 0.161(4) 1 calc PR A 2
H44D H 1.0198 0.7533 0.2201 0.101 Uiso 0.161(4) 1 calc PR A 2
O2A O 0.6905(7) 0.81323(16) 0.2772(7) 0.0896(8) Uani 0.496(6) 1 d PDU A 1
C45A C 0.6008(8) 0.7749(3) 0.2450(8) 0.0898(8) Uani 0.496(6) 1 d PDU A 1
H45A H 0.5582 0.7638 0.2912 0.108 Uiso 0.496(6) 1 calc PR A 1
H45B H 0.6480 0.7481 0.2261 0.108 Uiso 0.496(6) 1 calc PR A 1
C46A C 0.5007(13) 0.79465(19) 0.1688(8) 0.0901(8) Uani 0.496(6) 1 d PDU A 1
H46A H 0.4123 0.7814 0.1664 0.108 Uiso 0.496(6) 1 calc PR A 1
H46B H 0.5246 0.7876 0.1129 0.108 Uiso 0.496(6) 1 calc PR A 1
C47A C 0.5031(6) 0.8467(2) 0.1854(10) 0.0906(9) Uani 0.496(6) 1 d PDU A 1
H47A H 0.4789 0.8644 0.1295 0.109 Uiso 0.496(6) 1 calc PR A 1
H47B H 0.4413 0.8552 0.2217 0.109 Uiso 0.496(6) 1 calc PR A 1
C48A C 0.6420(8) 0.8567(3) 0.2332(9) 0.0900(8) Uani 0.496(6) 1 d PDU A 1
H48A H 0.6951 0.8659 0.1917 0.108 Uiso 0.496(6) 1 calc PR A 1
H48B H 0.6455 0.8824 0.2764 0.108 Uiso 0.496(6) 1 calc PR A 1
O2B O 0.6716(5) 0.82295(16) 0.2716(7) 0.0897(8) Uani 0.504(6) 1 d PDU A 2
C45B C 0.5869(5) 0.7858(2) 0.2265(7) 0.0903(8) Uani 0.504(6) 1 d PDU A 2
H45C H 0.5670 0.7625 0.2684 0.108 Uiso 0.504(6) 1 calc PR A 2
H45D H 0.6268 0.7695 0.1836 0.108 Uiso 0.504(6) 1 calc PR A 2
C46B C 0.4663(8) 0.8126(2) 0.1814(6) 0.0907(9) Uani 0.504(6) 1 d PDU A 2
H46C H 0.3872 0.7922 0.1710 0.109 Uiso 0.504(6) 1 calc PR A 2
H46D H 0.4754 0.8253 0.1245 0.109 Uiso 0.504(6) 1 calc PR A 2
C47B C 0.4572(5) 0.8516(3) 0.2440(7) 0.0905(10) Uani 0.504(6) 1 d PDU A 2
H47C H 0.4097 0.8791 0.2124 0.109 Uiso 0.504(6) 1 calc PR A 2
H47D H 0.4111 0.8409 0.2886 0.109 Uiso 0.504(6) 1 calc PR A 2
C48B C 0.5974(6) 0.8639(3) 0.2858(8) 0.0893(10) Uani 0.504(6) 1 d PDU A 2
H48C H 0.6251 0.8921 0.2578 0.107 Uiso 0.504(6) 1 calc PR A 2
H48D H 0.6096 0.8701 0.3493 0.107 Uiso 0.504(6) 1 calc PR A 2
O3A O 0.9548(4) 0.84353(10) 0.4254(3) 0.0415(5) Uani 0.648(4) 1 d PDU A 1
C49A C 1.0634(5) 0.83053(15) 0.4978(3) 0.0414(5) Uani 0.648(4) 1 d PDU A 1
H49A H 1.1218 0.8075 0.4788 0.050 Uiso 0.648(4) 1 calc PR A 1
H49B H 1.0310 0.8167 0.5465 0.050 Uiso 0.648(4) 1 calc PR A 1
C50A C 1.1341(4) 0.87587(15) 0.5252(5) 0.0417(5) Uani 0.648(4) 1 d PDU A 1
H50A H 1.1923 0.8841 0.4862 0.050 Uiso 0.648(4) 1 calc PR A 1
H50B H 1.1874 0.8742 0.5866 0.050 Uiso 0.648(4) 1 calc PR A 1
C51A C 1.0243(4) 0.91080(18) 0.5164(3) 0.0426(5) Uani 0.648(4) 1 d PDU A 1
H51A H 0.9928 0.9125 0.5709 0.051 Uiso 0.648(4) 1 calc PR A 1
H51B H 1.0523 0.9426 0.5023 0.051 Uiso 0.648(4) 1 calc PR A 1
C52A C 0.9207(3) 0.89128(10) 0.4420(2) 0.0428(5) Uani 0.648(4) 1 d PDU A 1
H52A H 0.8341 0.8919 0.4571 0.051 Uiso 0.648(4) 1 calc PR A 1
H52B H 0.9143 0.9107 0.3888 0.051 Uiso 0.648(4) 1 calc PR A 1
O3B O 0.9653(5) 0.8563(2) 0.3893(4) 0.0415(5) Uani 0.352(4) 1 d PDU A 4
C49B C 1.0949(6) 0.8390(3) 0.4319(3) 0.0414(5) Uani 0.352(4) 1 d PDU A 4
H49C H 1.1642 0.8562 0.4115 0.050 Uiso 0.352(4) 1 calc PR A 4
H49D H 1.1029 0.8048 0.4212 0.050 Uiso 0.352(4) 1 calc PR A 4
C50B C 1.1033(8) 0.8486(3) 0.5267(3) 0.0417(5) Uani 0.352(4) 1 d PDU A 4
H50C H 1.1960 0.8534 0.5596 0.050 Uiso 0.352(4) 1 calc PR A 4
H50D H 1.0653 0.8223 0.5538 0.050 Uiso 0.352(4) 1 calc PR A 4
C51B C 1.0248(7) 0.8928(3) 0.5263(4) 0.0426(5) Uani 0.352(4) 1 d PDU A 4
H51C H 0.9846 0.8935 0.5772 0.051 Uiso 0.352(4) 1 calc PR A 4
H51D H 1.0812 0.9210 0.5284 0.051 Uiso 0.352(4) 1 calc PR A 4
C52B C 0.9207(3) 0.89128(10) 0.4420(2) 0.0428(5) Uani 0.352(4) 1 d PDU A 4
H52C H 0.8346 0.8822 0.4528 0.051 Uiso 0.352(4) 1 calc PR A 4
H52D H 0.9115 0.9224 0.4126 0.051 Uiso 0.352(4) 1 calc PR A 4

loop_
_atom_site_aniso_label
_atom_site_aniso_U_11
_atom_site_aniso_U_22
_atom_site_aniso_U_33
_atom_site_aniso_U_23
_atom_site_aniso_U_13
_atom_site_aniso_U_12
Br1 0.0489(3) 0.0491(3) 0.0825(4) -0.0338(2) 0.0244(2) -0.0037(2)
Cu1 0.0240(2) 0.0286(3) 0.0336(2) -0.00786(17) 0.00708(17) 0.00040(16)
C1 0.0188(14) 0.0294(18) 0.0229(15) 0.0011(13) 0.0055(12) -0.0043(13)
C2 0.0198(14) 0.0263(17) 0.0195(14) -0.0005(12) 0.0053(12) -0.0010(12)
C3 0.0204(14) 0.0243(17) 0.0250(15) 0.0015(13) 0.0051(12) -0.0020(12)
C4 0.0200(15) 0.0257(18) 0.0334(17) -0.0019(14) 0.0059(13) -0.0027(13)
C5 0.0189(14) 0.0216(16) 0.0308(16) -0.0023(13) 0.0069(13) -0.0001(12)
C6 0.0183(14) 0.0259(17) 0.0241(15) 0.0009(12) 0.0064(12) -0.0028(12)
C7 0.0237(15) 0.0236(17) 0.0226(15) -0.0028(12) 0.0057(12) -0.0021(13)
C8 0.0196(15) 0.0270(17) 0.0228(15) -0.0009(12) 0.0048(12) -0.0039(12)
C9 0.0193(15) 0.0285(18) 0.0277(16) -0.0013(13) 0.0027(13) -0.0045(13)
C10 0.0186(15) 0.0309(19) 0.0296(17) 0.0016(14) 0.0053(13) -0.0063(13)
C11 0.0172(14) 0.0273(18) 0.0297(16) 0.0028(13) 0.0048(12) 0.0003(12)
C12 0.0190(14) 0.0269(18) 0.0242(15) 0.0026(12) 0.0070(12) -0.0003(12)
C13 0.0181(14) 0.0235(17) 0.0292(16) -0.0020(13) 0.0049(12) -0.0025(12)
C14 0.045(2) 0.028(2) 0.0268(17) -0.0006(14) 0.0047(16) -0.0049(16)
C15 0.056(3) 0.033(2) 0.035(2) 0.0059(17) 0.0069(18) -0.0092(19)
C16 0.039(2) 0.027(2) 0.047(2) -0.0021(17) 0.0070(18) -0.0036(16)
C17 0.0273(17) 0.0313(19) 0.0354(19) -0.0070(15) 0.0061(15) 0.0004(14)
C18 0.0220(15) 0.0298(18) 0.0282(16) -0.0017(14) 0.0046(13) -0.0025(13)
C19 0.0258(16) 0.0209(16) 0.0239(15) -0.0031(12) 0.0038(13) -0.0010(12)
C20 0.0303(17) 0.0316(19) 0.0292(17) 0.0007(14) 0.0084(14) -0.0050(14)
C21 0.044(2) 0.034(2) 0.0289(18) -0.0013(15) 0.0138(16) -0.0051(16)
C22 0.059(3) 0.032(2) 0.0277(18) 0.0027(15) 0.0120(17) -0.0031(18)
C23 0.045(2) 0.039(2) 0.0301(18) 0.0039(16) 0.0021(17) 0.0051(18)
C24 0.0281(17) 0.037(2) 0.0302(18) -0.0025(15) 0.0017(14) -0.0025(15)
C25 0.0229(16) 0.033(2) 0.0365(19) -0.0031(15) 0.0123(14) -0.0009(14)
C26 0.0259(16) 0.0256(18) 0.0334(18) 0.0010(14) 0.0058(14) 0.0023(13)
C27 0.0282(17) 0.044(2) 0.0234(16) -0.0047(15) 0.0014(14) -0.0053(16)
C28 0.0273(17) 0.038(2) 0.0346(19) -0.0060(16) 0.0039(15) -0.0058(15)
C29 0.0242(16) 0.0310(19) 0.0293(17) 0.0061(14) 0.0042(13) -0.0023(14)
C30 0.0282(19) 0.040(2) 0.052(2) 0.0158(19) -0.0013(17) -0.0016(16)
C31 0.035(2) 0.056(3) 0.059(3) 0.025(2) -0.007(2) -0.001(2)
C32 0.047(2) 0.048(3) 0.050(2) 0.024(2) 0.005(2) 0.004(2)
C33 0.038(2) 0.032(2) 0.048(2) 0.0130(17) 0.0128(18) -0.0050(16)
C34 0.0279(17) 0.031(2) 0.038(2) 0.0031(15) 0.0083(15) 0.0002(14)
C35 0.0144(13) 0.0317(19) 0.0320(17) -0.0019(14) 0.0071(12) -0.0020(12)
C36 0.0286(17) 0.0308(19) 0.043(2) 0.0014(16) 0.0143(16) 0.0005(15)
C37 0.0331(19) 0.035(2) 0.060(3) -0.0125(18) 0.0245(18) -0.0059(16)
C38 0.0341(19) 0.051(3) 0.045(2) -0.0182(19) 0.0207(17) -0.0106(18)
C39 0.0304(18) 0.055(3) 0.0321(18) -0.0001(17) 0.0140(15) 0.0009(17)
C40 0.0217(15) 0.036(2) 0.0304(17) 0.0009(14) 0.0084(13) 0.0023(14)
Li1 0.079(6) 0.059(5) 0.070(5) -0.038(4) 0.029(5) -0.036(5)
O1A 0.1056(14) 0.0689(14) 0.0771(14) 0.0050(13) 0.0385(13) -0.0220(13)
C41A 0.1057(17) 0.0689(16) 0.0798(16) 0.0037(16) 0.0392(16) -0.0183(16)
C42A 0.1078(15) 0.0707(15) 0.0792(15) 0.0058(14) 0.0382(14) -0.0178(14)
C43A 0.1095(14) 0.0747(13) 0.0793(13) 0.0066(13) 0.0365(13) -0.0189(13)
C44A 0.1082(12) 0.0735(12) 0.0789(12) 0.0058(11) 0.0357(11) -0.0200(11)
O1B 0.1075(14) 0.0724(14) 0.0786(14) 0.0056(13) 0.0364(13) -0.0202(14)
C41B 0.1081(15) 0.0731(15) 0.0789(15) 0.0057(15) 0.0361(15) -0.0197(15)
C42B 0.1086(14) 0.0737(14) 0.0792(14) 0.0060(14) 0.0362(14) -0.0194(14)
C43B 0.1084(14) 0.0733(13) 0.0791(13) 0.0060(13) 0.0364(13) -0.0191(13)
C44B 0.1079(16) 0.0728(15) 0.0789(15) 0.0058(15) 0.0362(15) -0.0198(15)
O2A 0.0776(13) 0.0655(13) 0.1005(14) 0.0120(13) -0.0271(13) -0.0126(13)
C45A 0.0782(14) 0.0662(14) 0.1002(14) 0.0122(13) -0.0265(13) -0.0127(13)
C46A 0.0783(14) 0.0669(14) 0.1006(14) 0.0113(14) -0.0255(13) -0.0114(13)
C47A 0.0790(14) 0.0677(14) 0.1007(14) 0.0116(14) -0.0254(14) -0.0108(13)
C48A 0.0785(14) 0.0659(14) 0.1008(14) 0.0121(14) -0.0259(13) -0.0122(13)
O2B 0.0778(13) 0.0658(13) 0.1004(13) 0.0119(13) -0.0271(13) -0.0122(12)
C45B 0.0785(13) 0.0667(13) 0.1007(13) 0.0117(13) -0.0266(13) -0.0123(12)
C46B 0.0791(14) 0.0677(14) 0.1009(14) 0.0122(14) -0.0252(14) -0.0120(14)
C47B 0.0790(16) 0.0674(15) 0.1007(16) 0.0125(15) -0.0250(15) -0.0116(15)
C48B 0.0780(15) 0.0655(15) 0.1001(16) 0.0127(15) -0.0254(15) -0.0120(15)
O3A 0.0399(8) 0.0339(8) 0.0508(8) -0.0082(8) 0.0111(8) -0.0003(8)
C49A 0.0397(9) 0.0339(9) 0.0507(9) -0.0075(9) 0.0110(8) -0.0016(8)
C50A 0.0402(9) 0.0344(9) 0.0506(9) -0.0074(9) 0.0111(8) -0.0027(9)
C51A 0.0417(8) 0.0347(9) 0.0516(8) -0.0082(8) 0.0116(8) -0.0024(8)
C52A 0.0414(8) 0.0347(8) 0.0521(8) -0.0084(8) 0.0112(8) -0.0003(8)
O3B 0.0399(8) 0.0339(8) 0.0508(8) -0.0082(8) 0.0111(8) -0.0003(8)
C49B 0.0397(9) 0.0339(9) 0.0507(9) -0.0075(9) 0.0110(8) -0.0016(8)
C50B 0.0402(9) 0.0344(9) 0.0506(9) -0.0074(9) 0.0111(8) -0.0027(9)
C51B 0.0417(8) 0.0347(9) 0.0516(8) -0.0082(8) 0.0116(8) -0.0024(8)
C52B 0.0414(8) 0.0347(8) 0.0521(8) -0.0084(8) 0.0112(8) -0.0003(8)

loop_
_atom_type_symbol
_atom_type_description
_atom_type_scat_dispersion_real
_atom_type_scat_dispersion_imag
_atom_type_scat_source
C C 0.0033 0.0016 'International Tables Vol C Tables 4.2.6.8 and 6.1.1.4'
H H 0.0000 0.0000 'International Tables Vol C Tables 4.2.6.8 and 6.1.1.4'
O O 0.0106 0.0060 'International Tables Vol C Tables 4.2.6.8 and 6.1.1.4'
Cu Cu 0.3201 1.2651 'International Tables Vol C Tables 4.2.6.8 and 6.1.1.4'
Br Br -0.2901 2.4595 'International Tables Vol C Tables 4.2.6.8 and 6.1.1.4'
Li Li -0.0003 0.0001 'International Tables Vol C Tables 4.2.6.8 and 6.1.1.4'

loop_
_geom_angle_atom_site_label_1
_geom_angle_atom_site_label_2
_geom_angle_atom_site_label_3
_geom_angle
Cu1 Br1 Li1 125.0(2)
C1 Cu1 Br1 178.85(10)
C12 C1 C2 113.8(3)
C12 C1 Cu1 123.0(2)
C2 C1 Cu1 123.2(2)
C6 C2 C1 123.2(3)
C6 C2 C3 109.9(3)
C1 C2 C3 126.7(3)
C13 C3 C2 113.0(3)
C13 C3 C19 110.9(3)
C2 C3 C19 109.8(3)
C13 C3 C4 111.1(3)
C2 C3 C4 100.3(3)
C19 C3 C4 111.4(3)
C5 C4 C3 106.9(3)
C5 C4 H4A 110.3
C3 C4 H4A 110.3
C5 C4 H4B 110.3
C3 C4 H4B 110.3
H4A C4 H4B 108.6
C6 C5 C25 112.1(3)
C6 C5 C26 111.2(3)
C25 C5 C26 108.9(3)
C6 C5 C4 101.3(3)
C25 C5 C4 110.5(3)
C26 C5 C4 112.8(3)
C7 C6 C2 120.9(3)
C7 C6 C5 127.3(3)
C2 C6 C5 111.9(3)
C6 C7 C8 117.3(3)
C6 C7 H7 121.4
C8 C7 H7 121.4
C12 C8 C7 120.8(3)
C12 C8 C9 112.4(3)
C7 C8 C9 126.8(3)
C8 C9 C27 110.4(3)
C8 C9 C28 113.6(3)
C27 C9 C28 108.6(3)
C8 C9 C10 100.2(3)
C27 C9 C10 112.0(3)
C28 C9 C10 111.9(3)
C9 C10 C11 107.2(3)
C9 C10 H10A 110.3
C11 C10 H10A 110.3
C9 C10 H10B 110.3
C11 C10 H10B 110.3
H10A C10 H10B 108.5
C29 C11 C12 112.7(3)
C29 C11 C35 110.8(3)
C12 C11 C35 110.0(3)
C29 C11 C10 111.1(3)
C12 C11 C10 100.7(3)
C35 C11 C10 111.1(3)
C8 C12 C1 123.9(3)
C8 C12 C11 110.1(3)
C1 C12 C11 126.0(3)
C18 C13 C14 117.1(3)
C18 C13 C3 124.1(3)
C14 C13 C3 118.8(3)
C15 C14 C13 121.6(4)
C15 C14 H14 119.2
C13 C14 H14 119.2
C16 C15 C14 120.2(4)
C16 C15 H15 119.9
C14 C15 H15 119.9
C15 C16 C17 119.6(4)
C15 C16 H16 120.2
C17 C16 H16 120.2
C16 C17 C18 119.9(3)
C16 C17 H17 120.1
C18 C17 H17 120.1
C13 C18 C17 121.6(3)
C13 C18 H18 119.2
C17 C18 H18 119.2
C20 C19 C24 117.0(3)
C20 C19 C3 121.5(3)
C24 C19 C3 121.5(3)
C19 C20 C21 122.1(3)
C19 C20 H20 118.9
C21 C20 H20 118.9
C20 C21 C22 120.5(4)
C20 C21 H21 119.7
C22 C21 H21 119.7
C23 C22 C21 118.2(4)
C23 C22 H22 120.9
C21 C22 H22 120.9
C24 C23 C22 121.3(4)
C24 C23 H23 119.4
C22 C23 H23 119.4
C23 C24 C19 120.9(4)
C23 C24 H24 119.6
C19 C24 H24 119.6
C5 C25 H25A 109.5
C5 C25 H25B 109.5
H25A C25 H25B 109.5
C5 C25 H25C 109.5
H25A C25 H25C 109.5
H25B C25 H25C 109.5
C5 C26 H26A 109.5
C5 C26 H26B 109.5
H26A C26 H26B 109.5
C5 C26 H26C 109.5
H26A C26 H26C 109.5
H26B C26 H26C 109.5
C9 C27 H27A 109.5
C9 C27 H27B 109.5
H27A C27 H27B 109.5
C9 C27 H27C 109.5
H27A C27 H27C 109.5
H27B C27 H27C 109.5
C9 C28 H28A 109.5
C9 C28 H28B 109.5
H28A C28 H28B 109.5
C9 C28 H28C 109.5
H28A C28 H28C 109.5
H28B C28 H28C 109.5
C34 C29 C30 116.3(3)
C34 C29 C11 122.7(3)
C30 C29 C11 121.0(3)
C31 C30 C29 121.7(4)
C31 C30 H30 119.1
C29 C30 H30 119.1
C30 C31 C32 120.8(4)
C30 C31 H31 119.6
C32 C31 H31 119.6
C31 C32 C33 118.6(4)
C31 C32 H32 120.7
C33 C32 H32 120.7
C32 C33 C34 120.7(4)
C32 C33 H33 119.7
C34 C33 H33 119.7
C33 C34 C29 121.8(4)
C33 C34 H34 119.1
C29 C34 H34 119.1
C36 C35 C40 117.8(3)
C36 C35 C11 123.8(3)
C40 C35 C11 118.4(3)
C35 C36 C37 121.1(4)
C35 C36 H36 119.5
C37 C36 H36 119.5
C38 C37 C36 120.4(4)
C38 C37 H37 119.8
C36 C37 H37 119.8
C37 C38 C39 119.3(4)
C37 C38 H38 120.3
C39 C38 H38 120.3
C40 C39 C38 120.0(4)
C40 C39 H39 120.0
C38 C39 H39 120.0
C39 C40 C35 121.4(3)
C39 C40 H40 119.3
C35 C40 H40 119.3
O2A Li1 O3B 119.7(6)
O2A Li1 O1A 107.7(6)
O3B Li1 O1A 87.6(4)
O2A Li1 O3A 119.0(6)
O3B Li1 O3A 21.0(3)
O1A Li1 O3A 106.9(4)
O2A Li1 O2B 7.1(2)
O3B Li1 O2B 113.4(5)
O1A Li1 O2B 105.2(6)
O3A Li1 O2B 114.4(5)
O2A Li1 O1B 80.5(5)
O3B Li1 O1B 125.0(6)
O1A Li1 O1B 38.4(3)
O3A Li1 O1B 145.1(5)
O2B Li1 O1B 81.5(5)
O2A Li1 Br1 100.4(4)
O3B Li1 Br1 117.2(5)
O1A Li1 Br1 125.4(5)
O3A Li1 Br1 98.4(4)
O2B Li1 Br1 106.9(4)
O1B Li1 Br1 106.5(4)
O2A Li1 C49B 148.7(5)
O3B Li1 C49B 30.1(2)
O1A Li1 C49B 84.6(4)
O3A Li1 C49B 30.9(2)
O2B Li1 C49B 143.0(5)
O1B Li1 C49B 121.0(5)
Br1 Li1 C49B 94.8(4)
C41A O1A C44A 108.6(4)
C41A O1A Li1 127.1(4)
C44A O1A Li1 123.5(4)
O1A C41A C42A 105.9(5)
C41A C42A C43A 103.9(5)
C44A C43A C42A 104.2(5)
O1A C44A C43A 107.4(5)
C41B O1B C44B 106.8(3)
C41B O1B Li1 116.1(8)
C44B O1B Li1 116.3(8)
O1B C41B C42B 104.9(3)
O1B C41B H41C 110.8
C42B C41B H41C 110.8
O1B C41B H41D 110.8
C42B C41B H41D 110.8
H41C C41B H41D 108.8
C41B C42B C43B 106.9(2)
C41B C42B H42C 110.4
C43B C42B H42C 110.4
C41B C42B H42D 110.4
C43B C42B H42D 110.4
H42C C42B H42D 108.6
C44B C43B C42B 104.9(2)
C44B C43B H43C 110.8
C42B C43B H43C 110.8
C44B C43B H43D 110.8
C42B C43B H43D 110.8
H43C C43B H43D 108.9
O1B C44B C43B 104.7(3)
O1B C44B H44C 110.8
C43B C44B H44C 110.8
O1B C44B H44D 110.8
C43B C44B H44D 110.8
H44C C44B H44D 108.9
C48A O2A C45A 110.7(6)
C48A O2A Li1 118.1(6)
C45A O2A Li1 125.1(6)
O2A C45A C46A 105.5(7)
C45A C46A C47A 104.6(7)
C48A C47A C46A 104.3(7)
O2A C48A C47A 105.3(7)
C48B O2B C45B 111.8(5)
C48B O2B Li1 129.8(5)
C45B O2B Li1 117.5(4)
O2B C45B C46B 102.1(5)
O2B C45B H45C 111.4
C46B C45B H45C 111.4
O2B C45B H45D 111.4
C46B C45B H45D 111.4
H45C C45B H45D 109.2
C45B C46B C47B 104.2(3)
C45B C46B H46C 110.9
C47B C46B H46C 110.9
C45B C46B H46D 110.9
C47B C46B H46D 110.9
H46C C46B H46D 108.9
C48B C47B C46B 104.3(3)
C48B C47B H47C 110.9
C46B C47B H47C 110.9
C48B C47B H47D 110.9
C46B C47B H47D 110.9
H47C C47B H47D 108.9
O2B C48B C47B 104.6(4)
O2B C48B H48C 110.8
C47B C48B H48C 110.8
O2B C48B H48D 110.8
C47B C48B H48D 110.8
H48C C48B H48D 108.9
C52A O3A C49A 106.2(3)
C52A O3A Li1 124.4(4)
C49A O3A Li1 129.3(4)
O3A C49A C50A 104.3(4)
C49A C50A C51A 103.2(4)
C52A C51A C50A 102.8(3)
O3A C52A C51A 109.0(3)
O3A C52A H52A 109.9
C51A C52A H52A 109.9
O3A C52A H52B 109.9
C51A C52A H52B 109.9
H52A C52A H52B 108.3
C49B O3B Li1 108.8(6)
O3B C49B C50B 102.7(5)
C50B C49B Li1 121.7(6)
C49B C50B C51B 104.5(3)

loop_
_geom_bond_atom_site_label_1
_geom_bond_atom_site_label_2
_geom_bond_distance
Br1 Cu1 2.2661(7)
Br1 Li1 2.431(10)
Cu1 C1 1.917(3)
C1 C12 1.409(4)
C1 C2 1.412(4)
C2 C6 1.404(5)
C2 C3 1.538(4)
C3 C13 1.527(5)
C3 C19 1.543(4)
C3 C4 1.567(5)
C4 C5 1.545(5)
C4 H4A 0.9900
C4 H4B 0.9900
C5 C6 1.526(4)
C5 C25 1.530(5)
C5 C26 1.538(5)
C6 C7 1.396(4)
C7 C8 1.402(4)
C7 H7 0.9500
C8 C12 1.392(5)
C8 C9 1.522(4)
C9 C27 1.532(5)
C9 C28 1.536(5)
C9 C10 1.548(5)
C10 C11 1.561(5)
C10 H10A 0.9900
C10 H10B 0.9900
C11 C29 1.535(5)
C11 C12 1.543(4)
C11 C35 1.546(5)
C13 C18 1.389(5)
C13 C14 1.398(5)
C14 C15 1.382(6)
C14 H14 0.9500
C15 C16 1.379(6)
C15 H15 0.9500
C16 C17 1.379(6)
C16 H16 0.9500
C17 C18 1.395(5)
C17 H17 0.9500
C18 H18 0.9500
C19 C20 1.384(5)
C19 C24 1.409(5)
C20 C21 1.388(5)
C20 H20 0.9500
C21 C22 1.388(6)
C21 H21 0.9500
C22 C23 1.387(6)
C22 H22 0.9500
C23 C24 1.386(5)
C23 H23 0.9500
C24 H24 0.9500
C25 H25A 0.9800
C25 H25B 0.9800
C25 H25C 0.9800
C26 H26A 0.9800
C26 H26B 0.9800
C26 H26C 0.9800
C27 H27A 0.9800
C27 H27B 0.9800
C27 H27C 0.9800
C28 H28A 0.9800
C28 H28B 0.9800
C28 H28C 0.9800
C29 C34 1.400(5)
C29 C30 1.407(5)
C30 C31 1.380(6)
C30 H30 0.9500
C31 C32 1.384(6)
C31 H31 0.9500
C32 C33 1.384(6)
C32 H32 0.9500
C33 C34 1.386(5)
C33 H33 0.9500
C34 H34 0.9500
C35 C36 1.389(5)
C35 C40 1.399(5)
C36 C37 1.390(6)
C36 H36 0.9500
C37 C38 1.380(6)
C37 H37 0.9500
C38 C39 1.394(6)
C38 H38 0.9500
C39 C40 1.380(5)
C39 H39 0.9500
C40 H40 0.9500
Li1 O2A 1.835(12)
Li1 O3B 1.893(9)
Li1 O1A 1.931(11)
Li1 O3A 1.956(9)
Li1 O2B 2.072(12)
Li1 O1B 2.085(15)
Li1 C49B 2.725(11)
O1A C41A 1.444(2)
O1A C44A 1.444(2)
C41A C42A 1.493(2)
C41A H41A 0.9900
C41A H41B 0.9900
C42A C43A 1.495(2)
C42A H42A 0.9900
C42A H42B 0.9900
C43A C44A 1.493(2)
C43A H43A 0.9900
C43A H43B 0.9900
C44A H44A 0.9900
C44A H44B 0.9900
O1B C41B 1.444(2)
O1B C44B 1.445(2)
C41B C42B 1.493(2)
C41B H41C 0.9900
C41B H41D 0.9900
C42B C43B 1.497(2)
C42B H42C 0.9900
C42B H42D 0.9900
C43B C44B 1.494(2)
C43B H43C 0.9900
C43B H43D 0.9900
C44B H44C 0.9900
C44B H44D 0.9900
O2A C48A 1.443(2)
O2A C45A 1.445(2)
C45A C46A 1.493(2)
C45A H45A 0.9900
C45A H45B 0.9900
C46A C47A 1.498(2)
C46A H46A 0.9900
C46A H46B 0.9900
C47A C48A 1.492(2)
C47A H47A 0.9900
C47A H47B 0.9900
C48A H48A 0.9900
C48A H48B 0.9900
O2B C48B 1.445(2)
O2B C45B 1.446(2)
C45B C46B 1.494(2)
C45B H45C 0.9900
C45B H45D 0.9900
C46B C47B 1.499(2)
C46B H46C 0.9900
C46B H46D 0.9900
C47B C48B 1.494(2)
C47B H47C 0.9900
C47B H47D 0.9900
C48B H48C 0.9900
C48B H48D 0.9900
O3A C52A 1.4411(19)
O3A C49A 1.445(2)
C49A C50A 1.494(2)
C49A H49A 0.9900
C49A H49B 0.9900
C50A C51A 1.498(2)
C50A H50A 0.9900
C50A H50B 0.9900
C51A C52A 1.493(2)
C51A H51A 0.9900
C51A H51B 0.9900
C52A H52A 0.9900
C52A H52B 0.9900
O3B C49B 1.444(2)
C49B C50B 1.494(2)
C49B H49C 0.9900
C49B H49D 0.9900
C50B C51B 1.498(2)
C50B H50C 0.9900
C50B H50D 0.9900
C51B H51C 0.9900
C51B H51D 0.9900

loop_
_geom_torsion_atom_site_label_1
_geom_torsion_atom_site_label_2
_geom_torsion_atom_site_label_3
_geom_torsion_atom_site_label_4
_geom_torsion
C12 C1 C2 C6 4.3(5)
Cu1 C1 C2 C6 -177.5(2)
C12 C1 C2 C3 -170.9(3)
Cu1 C1 C2 C3 7.3(5)
C6 C2 C3 C13 141.1(3)
C1 C2 C3 C13 -43.2(4)
C6 C2 C3 C19 -94.6(3)
C1 C2 C3 C19 81.2(4)
C6 C2 C3 C4 22.7(3)
C1 C2 C3 C4 -161.5(3)
C13 C3 C4 C5 -150.8(3)
C2 C3 C4 C5 -31.0(3)
C19 C3 C4 C5 85.1(3)
C3 C4 C5 C6 27.8(3)
C3 C4 C5 C25 146.8(3)
C3 C4 C5 C26 -91.1(3)
C1 C2 C6 C7 -3.5(5)
C3 C2 C6 C7 172.4(3)
C1 C2 C6 C5 178.0(3)
C3 C2 C6 C5 -6.1(4)
C25 C5 C6 C7 50.1(4)
C26 C5 C6 C7 -72.1(4)
C4 C5 C6 C7 167.9(3)
C25 C5 C6 C2 -131.5(3)
C26 C5 C6 C2 106.3(3)
C4 C5 C6 C2 -13.7(3)
C2 C6 C7 C8 -0.2(5)
C5 C6 C7 C8 178.0(3)
C6 C7 C8 C12 2.8(5)
C6 C7 C8 C9 -179.0(3)
C12 C8 C9 C27 97.9(3)
C7 C8 C9 C27 -80.4(4)
C12 C8 C9 C28 -139.8(3)
C7 C8 C9 C28 41.9(5)
C12 C8 C9 C10 -20.3(4)
C7 C8 C9 C10 161.3(3)
C8 C9 C10 C11 30.1(3)
C27 C9 C10 C11 -87.0(3)
C28 C9 C10 C11 150.8(3)
C9 C10 C11 C29 90.7(3)
C9 C10 C11 C12 -28.9(3)
C9 C10 C11 C35 -145.4(3)
C7 C8 C12 C1 -1.8(5)
C9 C8 C12 C1 179.7(3)
C7 C8 C12 C11 -179.0(3)
C9 C8 C12 C11 2.6(4)
C2 C1 C12 C8 -1.7(5)
Cu1 C1 C12 C8 -179.9(2)
C2 C1 C12 C11 175.0(3)
Cu1 C1 C12 C11 -3.2(5)
C29 C11 C12 C8 -102.1(3)
C35 C11 C12 C8 133.6(3)
C10 C11 C12 C8 16.3(3)
C29 C11 C12 C1 80.8(4)
C35 C11 C12 C1 -43.5(4)
C10 C11 C12 C1 -160.8(3)
C2 C3 C13 C18 131.6(3)
C19 C3 C13 C18 7.9(4)
C4 C3 C13 C18 -116.5(3)
C2 C3 C13 C14 -48.2(4)
C19 C3 C13 C14 -171.9(3)
C4 C3 C13 C14 63.7(4)
C18 C13 C14 C15 1.3(6)
C3 C13 C14 C15 -178.8(4)
C13 C14 C15 C16 0.4(7)
C14 C15 C16 C17 -1.6(7)
C15 C16 C17 C18 1.1(6)
C14 C13 C18 C17 -1.8(5)
C3 C13 C18 C17 178.4(3)
C16 C17 C18 C13 0.6(5)
C13 C3 C19 C20 99.0(4)
C2 C3 C19 C20 -26.6(4)
C4 C3 C19 C20 -136.7(3)
C13 C3 C19 C24 -82.2(4)
C2 C3 C19 C24 152.2(3)
C4 C3 C19 C24 42.1(4)
C24 C19 C20 C21 -1.3(5)
C3 C19 C20 C21 177.6(3)
C19 C20 C21 C22 -0.3(6)
C20 C21 C22 C23 1.3(6)
C21 C22 C23 C24 -0.8(6)
C22 C23 C24 C19 -0.8(6)
C20 C19 C24 C23 1.8(5)
C3 C19 C24 C23 -177.1(3)
C12 C11 C29 C34 -22.3(5)
C35 C11 C29 C34 101.5(4)
C10 C11 C29 C34 -134.4(4)
C12 C11 C29 C30 159.7(4)
C35 C11 C29 C30 -76.6(4)
C10 C11 C29 C30 47.5(5)
C34 C29 C30 C31 0.6(7)
C11 C29 C30 C31 178.7(4)
C29 C30 C31 C32 -0.4(8)
C30 C31 C32 C33 -0.1(8)
C31 C32 C33 C34 0.4(7)
C32 C33 C34 C29 -0.3(7)
C30 C29 C34 C33 -0.2(6)
C11 C29 C34 C33 -178.4(4)
C29 C11 C35 C36 5.9(4)
C12 C11 C35 C36 131.2(3)
C10 C11 C35 C36 -118.1(4)
C29 C11 C35 C40 -172.8(3)
C12 C11 C35 C40 -47.4(4)
C10 C11 C35 C40 63.2(4)
C40 C35 C36 C37 0.5(5)
C11 C35 C36 C37 -178.2(3)
C35 C36 C37 C38 0.4(6)
C36 C37 C38 C39 -0.9(6)
C37 C38 C39 C40 0.5(6)
C38 C39 C40 C35 0.4(6)
C36 C35 C40 C39 -0.9(5)
C11 C35 C40 C39 177.9(3)
Cu1 Br1 Li1 O2A 94.1(5)
Cu1 Br1 Li1 O3B -134.5(4)
Cu1 Br1 Li1 O1A -26.6(7)
Cu1 Br1 Li1 O3A -144.3(2)
Cu1 Br1 Li1 O2B 96.9(5)
Cu1 Br1 Li1 O1B 11.0(5)
Cu1 Br1 Li1 C49B -113.4(2)
O2A Li1 O1A C41A 126.6(6)
O3B Li1 O1A C41A 6.1(8)
O3A Li1 O1A C41A -2.3(9)
O2B Li1 O1A C41A 119.7(6)
O1B Li1 O1A C41A 173.6(7)
Br1 Li1 O1A C41A -116.0(6)
C49B Li1 O1A C41A -23.9(7)
O2A Li1 O1A C44A -64.7(8)
O3B Li1 O1A C44A 174.8(6)
O3A Li1 O1A C44A 166.4(6)
O2B Li1 O1A C44A -71.6(7)
O1B Li1 O1A C44A -17.8(6)
Br1 Li1 O1A C44A 52.7(9)
C49B Li1 O1A C44A 144.7(6)
C44A O1A C41A C42A -18.7(7)
Li1 O1A C41A C42A 151.4(6)
O1A C41A C42A C43A 30.5(7)
C41A C42A C43A C44A -30.3(8)
C41A O1A C44A C43A -0.7(8)
Li1 O1A C44A C43A -171.1(6)
C42A C43A C44A O1A 19.6(8)
O2A Li1 O1B C41B 71.3(5)
O3B Li1 O1B C41B -48.5(9)
O1A Li1 O1B C41B -63.8(5)
O3A Li1 O1B C41B -56.9(12)
O2B Li1 O1B C41B 64.2(5)
Br1 Li1 O1B C41B 169.4(4)
C49B Li1 O1B C41B -84.3(6)
O2A Li1 O1B C44B -161.8(4)
O3B Li1 O1B C44B 78.5(8)
O1A Li1 O1B C44B 63.1(5)
O3A Li1 O1B C44B 70.0(12)
O2B Li1 O1B C44B -168.9(4)
Br1 Li1 O1B C44B -63.7(5)
C49B Li1 O1B C44B 42.6(7)
C44B O1B C41B C42B -31.0(9)
Li1 O1B C41B C42B 100.6(9)
O1B C41B C42B C43B 14.4(13)
C41B C42B C43B C44B 6.6(14)
C41B O1B C44B C43B 35.4(9)
Li1 O1B C44B C43B -96.0(9)
C42B C43B C44B O1B -25.2(12)
O3B Li1 O2A C48A 47.3(14)
O1A Li1 O2A C48A -50.3(12)
O3A Li1 O2A C48A 71.4(13)
O2B Li1 O2A C48A 20(4)
O1B Li1 O2A C48A -77.7(11)
Br1 Li1 O2A C48A 177.1(10)
C49B Li1 O2A C48A 59.3(18)
O3B Li1 O2A C45A -163.0(10)
O1A Li1 O2A C45A 99.4(11)
O3A Li1 O2A C45A -138.9(10)
O2B Li1 O2A C45A 169(6)
O1B Li1 O2A C45A 72.0(11)
Br1 Li1 O2A C45A -33.3(12)
C49B Li1 O2A C45A -151.0(11)
C48A O2A C45A C46A 7.7(15)
Li1 O2A C45A C46A -143.9(11)
O2A C45A C46A C47A -24.1(15)
C45A C46A C47A C48A 31.3(16)
C45A O2A C48A C47A 12.0(16)
Li1 O2A C48A C47A 165.8(10)
C46A C47A C48A O2A -26.7(16)
O2A Li1 O2B C48B 149(6)
O3B Li1 O2B C48B -4.9(14)
O1A Li1 O2B C48B -98.9(11)
O3A Li1 O2B C48B 18.1(13)
O1B Li1 O2B C48B -129.4(11)
Br1 Li1 O2B C48B 125.8(10)
C49B Li1 O2B C48B 2.5(17)
O2A Li1 O2B C45B -20(4)
O3B Li1 O2B C45B -173.9(8)
O1A Li1 O2B C45B 92.1(9)
O3A Li1 O2B C45B -150.9(8)
O1B Li1 O2B C45B 61.6(9)
Br1 Li1 O2B C45B -43.1(10)
C49B Li1 O2B C45B -166.5(9)
C48B O2B C45B C46B 22.8(12)
Li1 O2B C45B C46B -166.3(8)
O2B C45B C46B C47B -34.5(9)
C45B C46B C47B C48B 34.3(9)
C45B O2B C48B C47B -1.8(14)
Li1 O2B C48B C47B -171.3(9)
C46B C47B C48B O2B -20.1(11)
O2A Li1 O3A C52A -37.9(8)
O3B Li1 O3A C52A 60.2(5)
O1A Li1 O3A C52A 84.3(6)
O2B Li1 O3A C52A -31.7(8)
O1B Li1 O3A C52A 79.8(12)
Br1 Li1 O3A C52A -144.7(4)
C49B Li1 O3A C52A 129.9(7)
O2A Li1 O3A C49A 144.2(6)
O3B Li1 O3A C49A -117.8(8)
O1A Li1 O3A C49A -93.7(7)
O2B Li1 O3A C49A 150.3(6)
O1B Li1 O3A C49A -98.2(11)
Br1 Li1 O3A C49A 37.3(7)
C49B Li1 O3A C49A -48.1(6)
C52A O3A C49A C50A -30.3(6)
Li1 O3A C49A C50A 147.9(5)
O3A C49A C50A C51A 38.7(6)
C49A C50A C51A C52A -31.5(6)
C49A O3A C52A C51A 10.3(6)
Li1 O3A C52A C51A -168.1(5)
C50A C51A C52A O3A 13.7(6)
O2A Li1 O3B C49B 167.6(7)
O1A Li1 O3B C49B -83.3(6)
O3A Li1 O3B C49B 73.7(7)
O2B Li1 O3B C49B 171.2(6)
O1B Li1 O3B C49B -92.8(9)
Br1 Li1 O3B C49B 45.8(7)
Li1 O3B C49B C50B -124.1(6)
O2A Li1 C49B O3B -21.1(12)
O1A Li1 C49B O3B 94.6(7)
O3A Li1 C49B O3B -42.0(5)
O2B Li1 C49B O3B -13.6(10)
O1B Li1 C49B O3B 107.2(8)
Br1 Li1 C49B O3B -140.3(7)
O2A Li1 C49B C50B 50.6(14)
O3B Li1 C49B C50B 71.7(7)
O1A Li1 C49B C50B 166.3(5)
O3A Li1 C49B C50B 29.7(5)
O2B Li1 C49B C50B 58.1(12)
O1B Li1 C49B C50B 178.9(6)
Br1 Li1 C49B C50B -68.6(6)
O3B C49B C50B C51B -32.8(9)
Li1 C49B C50B C51B -72.6(8)
